data_7027456
loop_
_publ_author_name
'Scott, Sonya M.'
'Gordon, Keith C.'
'Burrell, Anthony K.'

_publ_section_title
;
 Structure, spectroscopic and electrochemical properties of novel
 binuclear ruthenium(II) copper(I) complexes with polypyridyl bridging
 ligands&#x200A;&#x2020;
;
_journal_issue 16
_journal_name_full 'Journal of the Chemical Society, Dalton Transactions'
_journal_page_first 2669
_journal_paper_doi 10.1039/a902934f
_journal_year 1999
_chemical_formula_sum 'C72 H56 B3 Cl4 Cu F12 N8 O2 P2 Ru'
_chemical_formula_weight 1694.03
_chemical_name_common 4.(BF4)37H2O72CH2Cl2
_chemical_name_systematic
; 
 ? 
;
_space_group_IT_number 14
_symmetry_cell_setting monoclinic
_symmetry_space_group_name_Hall '-P 2yn'
_symmetry_space_group_name_H-M 'P 1 21/n 1'
_atom_sites_solution_hydrogens geom
_atom_sites_solution_primary direct
_atom_sites_solution_secondary difmap
_audit_creation_method SHELXL
_cell_angle_alpha 90.00
_cell_angle_beta 94.51(3)
_cell_angle_gamma 90.00
_cell_formula_units_Z 4
_cell_length_a 12.905(3)
_cell_length_b 13.264(3)
_cell_length_c 45.357(9)
_cell_measurement_reflns_used 25
_cell_measurement_temperature 293(2)
_cell_measurement_theta_max 14
_cell_measurement_theta_min 8
_cell_volume 7740(3)
_computing_cell_refinement 'NONIUS CAD4/PC'
_computing_data_collection 'NONIUS CAD4/PC'
_computing_data_reduction 'XCAD-4B (Harms, 1994)'
_computing_molecular_graphics 'XPMA (Zsolnai, 1994)'
_computing_publication_material 'SHELXL-97 (Sheldrick, 1997)'
_computing_structure_refinement 'SHELXL-97 (Sheldrick, 1997)'
_computing_structure_solution 'SHELXS-97 (Sheldrick, 1990)'
_diffrn_ambient_temperature 293(2)
_diffrn_measurement_device_type 'ENRAF-NONIUS CAD-4 '
_diffrn_measurement_method '\w scans'
_diffrn_radiation_monochromator graphite
_diffrn_radiation_source 'fine-focus sealed tube'
_diffrn_radiation_type MoK\a
_diffrn_radiation_wavelength 0.71073
_diffrn_reflns_av_R_equivalents 0.1652
_diffrn_reflns_av_sigmaI/netI 0.1658
_diffrn_reflns_limit_h_max 12
_diffrn_reflns_limit_h_min 0
_diffrn_reflns_limit_k_max 12
_diffrn_reflns_limit_k_min -12
_diffrn_reflns_limit_l_max 43
_diffrn_reflns_limit_l_min -43
_diffrn_reflns_number 14852
_diffrn_reflns_theta_max 20.03
_diffrn_reflns_theta_min 1.60
_diffrn_standards_interval_count 100
_diffrn_standards_number 3
_exptl_absorpt_coefficient_mu 0.727
_exptl_absorpt_correction_T_max 0.8987
_exptl_absorpt_correction_T_min 0.8334
_exptl_absorpt_correction_type 'empirical via \y scans'
_exptl_crystal_colour red
_exptl_crystal_density_diffrn 1.454
_exptl_crystal_density_meas ?
_exptl_crystal_description plate
_exptl_crystal_F_000 3416
_exptl_crystal_size_max 0.26
_exptl_crystal_size_mid 0.15
_exptl_crystal_size_min 0.18
_refine_diff_density_max 1.146
_refine_diff_density_min -0.515
_refine_diff_density_rms 0.104
_refine_ls_extinction_method none
_refine_ls_goodness_of_fit_all 1.045
_refine_ls_goodness_of_fit_obs 1.216
_refine_ls_hydrogen_treatment mixed
_refine_ls_matrix_type full
_refine_ls_number_parameters 946
_refine_ls_number_reflns 7187
_refine_ls_number_restraints 0
_refine_ls_restrained_S_all 1.254
_refine_ls_restrained_S_obs 1.216
_refine_ls_R_factor_all 0.1808
_refine_ls_R_factor_obs 0.0745
_refine_ls_shift/esd_max 1.225
_refine_ls_shift/esd_mean 0.056
_refine_ls_structure_factor_coef Fsqd
_refine_ls_weighting_details 'w=1/[\s^2^(Fo^2^)+(0.1297P)^2^+0.0000P] where P=(Fo^2^+2Fc^2^)/3'
_refine_ls_weighting_scheme calc
_refine_ls_wR_factor_all 0.2408
_refine_ls_wR_factor_obs 0.1826
_reflns_number_observed 3553
_reflns_number_total 7242
_reflns_observed_criterion >2sigma(I)
_cod_data_source_file 902934fsup1.cif
_cod_data_source_block k19
_cod_depositor_comments
;
The following automatic conversions were performed:

'_exptl_crystal_density_meas' value 'not measured' was changed to '?'
- the value is perceived as not measured.

Automatic conversion script
Id: cif_fix_values 3008 2015-01-20 13:52:24Z robertas 

The following automatic conversions were performed:

'_refine_ls_weighting_scheme' value 'calc
w=1/[\s^2^(Fo^2^)+(0.1297P)^2^+0.0000P] where P=(Fo^2^+2Fc^2^)/3' was
changed to 'calc'. New tag '_refine_ls_weighting_details' was
created. The value of the new tag was set to
'w=1/[\s^2^(Fo^2^)+(0.1297P)^2^+0.0000P] where P=(Fo^2^+2Fc^2^)/3'.

Automatic conversion script
Id: cif_fix_values 3143 2015-03-26 13:38:13Z robertas 
;
_cod_original_cell_volume 7739.8(29)
_cod_original_sg_symbol_H-M 'P 2 1 /c'
_cod_database_code 7027456

loop_
_symmetry_equiv_pos_as_xyz
'x, y, z'
'-x+1/2, y+1/2, -z+1/2'
'-x, -y, -z'
'x-1/2, -y-1/2, z-1/2'

loop_
_atom_site_aniso_label
_atom_site_aniso_U_11
_atom_site_aniso_U_22
_atom_site_aniso_U_33
_atom_site_aniso_U_23
_atom_site_aniso_U_13
_atom_site_aniso_U_12
Ru 0.0529(8) 0.0510(8) 0.0544(8) -0.0017(7) 0.0062(6) -0.0067(7)
Cu 0.0558(13) 0.0594(12) 0.0590(13) -0.0079(10) 0.0022(10) -0.0022(10)
P22 0.049(3) 0.072(3) 0.069(3) -0.007(2) 0.006(2) -0.002(2)
P21 0.058(3) 0.057(3) 0.063(3) -0.005(2) -0.001(2) 0.004(2)
N1 0.062(9) 0.055(8) 0.072(11) -0.013(8) 0.010(7) -0.004(8)
N2 0.058(9) 0.044(8) 0.059(10) 0.004(7) 0.015(7) -0.007(7)
N3 0.046(8) 0.056(8) 0.067(9) -0.004(8) 0.012(7) -0.007(7)
N4 0.064(9) 0.075(9) 0.034(9) 0.001(8) -0.003(7) -0.017(7)
N21 0.078(12) 0.064(10) 0.081(11) -0.018(9) -0.012(9) 0.006(8)
N22 0.066(10) 0.048(9) 0.060(9) -0.002(7) -0.017(8) -0.007(8)
N31 0.065(10) 0.052(9) 0.090(12) 0.005(8) 0.012(10) 0.011(8)
N32 0.047(9) 0.070(9) 0.064(10) 0.005(8) 0.007(8) -0.017(8)
C1 0.049(10) 0.079(12) 0.056(11) 0.005(10) 0.005(9) -0.024(9)
C2 0.048(10) 0.066(10) 0.055(12) 0.004(10) 0.018(9) -0.011(8)
C3 0.044(9) 0.059(10) 0.057(12) -0.023(9) 0.005(9) -0.004(8)
C4 0.054(10) 0.042(9) 0.041(10) -0.003(8) 0.012(8) -0.005(8)
C5 0.050(10) 0.049(10) 0.045(10) -0.007(8) 0.016(9) -0.011(8)
C6 0.062(12) 0.064(10) 0.064(12) -0.011(9) 0.007(10) -0.013(10)
C7 0.063(13) 0.069(12) 0.110(16) -0.018(12) 0.022(11) -0.001(11)
C8 0.055(12) 0.082(15) 0.130(19) 0.029(14) 0.026(13) -0.004(11)
C9 0.073(14) 0.064(11) 0.094(16) 0.000(10) 0.004(12) -0.012(11)
C10 0.064(10) 0.060(11) 0.035(10) -0.005(9) 0.016(8) -0.009(9)
C11 0.071(12) 0.067(12) 0.059(13) 0.002(10) 0.020(10) -0.003(9)
C12 0.076(13) 0.080(13) 0.077(15) 0.030(12) 0.006(11) -0.014(10)
C13 0.112(16) 0.085(14) 0.054(12) 0.015(11) -0.004(11) -0.043(12)
C14 0.088(14) 0.110(16) 0.041(13) 0.011(11) -0.014(10) -0.025(11)
C201 0.075(15) 0.122(17) 0.092(15) -0.029(13) 0.015(12) -0.011(14)
C202 0.059(16) 0.293(46) 0.146(31) -0.089(29) -0.002(17) 0.071(26)
C203 0.186(41) 0.256(49) 0.123(34) -0.068(31) -0.059(29) 0.135(42)
C204 0.176(28) 0.125(20) 0.095(19) 0.008(15) 0.008(19) 0.071(24)
C205 0.107(18) 0.065(14) 0.059(13) -0.023(11) -0.037(12) 0.041(14)
C206 0.084(15) 0.064(15) 0.072(13) -0.005(11) -0.014(11) 0.007(13)
C207 0.163(25) 0.063(16) 0.110(19) 0.001(15) -0.037(17) -0.005(17)
C208 0.199(33) 0.123(25) 0.087(18) 0.040(18) -0.015(20) -0.084(26)
C209 0.116(19) 0.108(18) 0.085(16) 0.006(16) -0.024(14) -0.021(18)
C210 0.089(16) 0.057(12) 0.080(13) 0.020(10) 0.007(11) -0.035(10)
C301 0.066(15) 0.067(13) 0.126(20) 0.020(14) 0.010(13) 0.013(11)
C302 0.122(25) 0.116(20) 0.171(29) -0.045(19) 0.004(21) 0.002(20)
C303 0.100(22) 0.111(21) 0.249(41) 0.003(23) 0.041(25) 0.047(17)
C304 0.082(20) 0.154(24) 0.175(28) -0.019(22) -0.013(17) 0.002(17)
C305 0.050(13) 0.081(13) 0.099(16) 0.014(12) -0.011(12) 0.009(11)
C306 0.075(14) 0.064(12) 0.079(14) -0.009(11) 0.004(12) -0.038(12)
C307 0.112(19) 0.078(15) 0.125(22) 0.021(14) -0.039(18) -0.036(14)
C308 0.100(20) 0.151(25) 0.100(19) 0.002(19) -0.029(16) -0.075(19)
C309 0.085(16) 0.155(20) 0.055(14) -0.036(13) 0.004(12) -0.047(16)
C310 0.065(12) 0.100(14) 0.066(14) -0.024(11) 0.021(11) -0.030(11)
C111 0.074(13) 0.063(12) 0.075(13) -0.019(10) 0.003(10) 0.003(11)
C112 0.113(19) 0.043(13) 0.117(17) 0.009(11) -0.030(14) -0.002(11)
C113 0.130(20) 0.112(20) 0.093(16) 0.005(15) 0.008(14) -0.024(17)
C114 0.213(33) 0.064(16) 0.100(20) 0.008(14) -0.013(20) -0.008(20)
C115 0.167(25) 0.066(17) 0.090(18) 0.000(12) 0.008(16) 0.000(15)
C116 0.113(16) 0.072(14) 0.070(13) -0.027(11) -0.008(11) -0.002(13)
C121 0.050(11) 0.083(13) 0.065(13) -0.018(10) -0.004(9) 0.013(10)
C122 0.069(12) 0.094(13) 0.073(14) -0.023(12) -0.007(11) 0.015(10)
C123 0.097(18) 0.162(24) 0.084(19) 0.027(17) 0.025(14) 0.043(17)
C124 0.117(21) 0.167(26) 0.066(17) 0.042(18) 0.024(15) 0.023(19)
C125 0.066(13) 0.109(16) 0.122(19) 0.044(17) 0.025(15) 0.011(12)
C126 0.069(12) 0.093(14) 0.063(13) 0.009(11) 0.022(10) -0.005(11)
C131 0.076(14) 0.068(11) 0.036(11) 0.000(8) -0.012(9) -0.009(9)
C132 0.084(13) 0.065(11) 0.080(15) 0.008(10) -0.019(13) 0.005(10)
C133 0.141(21) 0.116(17) 0.055(15) -0.013(12) -0.017(16) 0.020(17)
C134 0.135(24) 0.121(18) 0.082(19) -0.008(14) -0.076(18) 0.029(17)
C135 0.073(15) 0.107(16) 0.146(24) -0.023(16) -0.040(17) 0.003(12)
C136 0.064(13) 0.078(12) 0.077(14) 0.016(10) -0.005(12) -0.005(10)
C211 0.053(11) 0.112(17) 0.074(15) -0.022(13) 0.000(10) -0.001(11)
C212 0.111(17) 0.158(20) 0.063(15) -0.040(16) -0.001(12) -0.035(15)
C213 0.115(21) 0.234(35) 0.137(27) -0.090(32) 0.034(18) -0.039(26)
C214 0.097(19) 0.186(30) 0.130(28) -0.107(27) 0.017(17) -0.012(21)
C215 0.085(17) 0.168(25) 0.163(28) -0.092(25) 0.000(18) -0.023(16)
C216 0.086(15) 0.116(19) 0.141(22) -0.045(19) -0.008(14) 0.009(14)
C221 0.084(15) 0.108(16) 0.073(13) 0.006(11) -0.003(11) 0.024(13)
C222 0.074(15) 0.101(16) 0.099(16) 0.027(12) 0.002(12) -0.006(12)
C223 0.113(22) 0.155(27) 0.186(29) 0.087(23) -0.003(19) 0.000(21)
C224 0.134(26) 0.188(33) 0.185(30) 0.092(25) 0.023(23) -0.058(25)
C225 0.189(30) 0.088(18) 0.165(25) 0.032(17) -0.003(22) 0.038(20)
C226 0.083(16) 0.117(18) 0.143(22) 0.032(16) -0.001(14) 0.010(15)
C231 0.051(11) 0.065(10) 0.061(11) -0.001(10) 0.016(9) 0.007(9)
C232 0.078(14) 0.059(11) 0.075(13) -0.006(10) 0.018(10) 0.005(10)
C233 0.057(13) 0.092(13) 0.106(15) 0.003(12) 0.023(12) 0.008(12)
C234 0.053(14) 0.111(16) 0.149(22) -0.002(15) 0.041(15) 0.012(13)
C235 0.031(12) 0.145(19) 0.124(18) -0.022(16) 0.009(11) 0.004(11)
C236 0.062(13) 0.099(14) 0.109(16) -0.037(13) -0.004(12) 0.003(12)
B1 0.121(26) 0.062(19) 0.151(31) 0.000(19) 0.013(24) -0.005(18)
F11 0.177(15) 0.131(12) 0.364(28) -0.017(14) -0.122(17) 0.052(12)
F12 0.202(16) 0.144(13) 0.216(19) 0.038(12) 0.066(14) 0.002(11)
F13 0.241(19) 0.192(16) 0.156(16) -0.078(13) -0.062(14) 0.031(13)
F14 0.207(15) 0.108(10) 0.188(16) -0.012(9) 0.050(12) -0.020(10)
C900 0.379(52) 0.160(27) 0.210(36) 0.040(26) 0.144(37) 0.134(32)
Cl1 0.407(20) 0.208(10) 0.561(29) -0.141(14) 0.272(21) -0.090(12)
Cl2 0.544(23) 0.178(8) 0.180(10) -0.030(8) 0.075(12) -0.078(11)
O 0.051(7) 0.145(12) 0.264(18) 0.165(13) -0.061(9) -0.028(7)
F34 0.186(14) 0.130(10) 0.210(16) 0.061(10) 0.094(12) 0.067(11)
F33 0.184(14) 0.173(13) 0.160(13) 0.075(11) 0.084(11) 0.070(11)
F32 0.262(18) 0.163(13) 0.114(12) 0.014(10) 0.071(12) 0.025(12)
F31 0.178(17) 0.257(22) 0.279(25) -0.106(19) 0.040(16) -0.014(16)
F23 0.189(16) 0.161(14) 0.292(23) -0.107(16) -0.115(15) 0.045(12)
Cl4 0.294(17) 0.556(28) 0.277(18) 0.113(18) 0.076(14) -0.041(18)
Cl3 0.332(20) 0.854(46) 0.298(19) 0.182(25) 0.074(16) 0.252(26)
B3 0.142(29) 0.096(23) 0.123(28) 0.007(20) 0.038(23) 0.013(21)
C950 0.176(43) 2.000(364) 0.196(47) 0.143(104) 0.057(37) -0.403(108)
F21 0.266(22) 0.251(21) 0.177(17) -0.086(16) -0.049(15) 0.115(20)
F22 0.206(20) 0.180(20) 0.705(63) -0.184(29) -0.243(31) 0.070(17)
B2 0.068(19) 0.089(20) 0.174(35) -0.052(23) -0.027(20) -0.001(16)
F24 0.424(45) 0.298(30) 0.578(61) 0.178(36) 0.302(45) 0.004(31)
O2 0.292(29) 0.234(23) 0.239(27) -0.006(20) 0.017(22) 0.050(20)

loop_
_atom_site_label
_atom_site_type_symbol
_atom_site_fract_x
_atom_site_fract_y
_atom_site_fract_z
_atom_site_U_iso_or_equiv
_atom_site_thermal_displace_type
_atom_site_occupancy
_atom_site_calc_flag
_atom_site_refinement_flags
Ru Ru -0.25919(9) -0.15039(9) -0.05680(3) 0.0527(5) Uani 1 d .
Cu Cu -0.49778(14) -0.47876(13) -0.15590(4) 0.0582(6) Uani 1 d .
P22 P -0.6062(3) -0.4424(3) -0.19556(10) 0.0634(13) Uani 1 d .
P21 P -0.3590(3) -0.5757(3) -0.16238(10) 0.0598(12) Uani 1 d .
N1 N -0.4464(9) -0.3465(9) -0.1321(3) 0.063(3) Uani 1 d .
N2 N -0.3357(9) -0.2289(8) -0.0905(3) 0.053(3) Uani 1 d .
N3 N -0.5754(9) -0.4919(10) -0.1171(3) 0.056(3) Uani 1 d .
N4 N -0.3212(9) -0.2664(9) -0.0332(3) 0.058(3) Uani 1 d .
N21 N -0.3812(12) -0.0525(12) -0.0559(3) 0.075(4) Uani 1 d .
N22 N -0.2097(11) -0.0321(9) -0.0809(3) 0.059(3) Uani 1 d .
N31 N -0.1247(11) -0.2299(10) -0.0567(4) 0.069(4) Uani 1 d .
N32 N -0.1780(11) -0.0907(10) -0.0201(3) 0.060(3) Uani 1 d .
C1 C -0.3839(11) -0.2726(13) -0.1405(4) 0.061(4) Uani 1 d .
H1A H -0.3746(11) -0.2625(13) -0.1610(4) 0.074 Uiso 1 d R
C2 C -0.3346(11) -0.2099(12) -0.1192(4) 0.056(4) Uani 1 d .
H2A H -0.2946(11) -0.1530(12) -0.1247(4) 0.067 Uiso 1 d R
C3 C -0.3941(11) -0.3090(11) -0.0820(3) 0.053(4) Uani 1 d .
C4 C -0.4604(11) -0.3595(10) -0.1030(3) 0.045(4) Uani 1 d .
C5 C -0.5494(11) -0.4213(11) -0.0975(3) 0.047(4) Uani 1 d .
C6 C -0.6105(13) -0.4023(12) -0.0747(4) 0.063(4) Uani 1 d .
H6A H -0.5963(13) -0.3479(12) -0.0611(4) 0.076 Uiso 1 d R
C7 C -0.6962(14) -0.4587(14) -0.0712(4) 0.080(5) Uani 1 d .
H7A H -0.7380(14) -0.4490(14) -0.0548(4) 0.096 Uiso 1 d R
C8 C -0.7229(13) -0.5318(15) -0.0916(5) 0.088(6) Uani 1 d .
H8A H -0.7803(13) -0.5754(15) -0.0884(5) 0.105 Uiso 1 d R
C9 C -0.6619(15) -0.5460(12) -0.1146(4) 0.077(5) Uani 1 d .
H9A H -0.6851(15) -0.5958(12) -0.1291(4) 0.093 Uiso 1 d R
C10 C -0.3750(11) -0.3360(12) -0.0503(3) 0.052(4) Uani 1 d .
C11 C -0.4011(12) -0.4288(12) -0.0381(4) 0.065(4) Uani 1 d .
H11A H -0.4325(12) -0.4800(12) -0.0508(4) 0.078 Uiso 1 d R
C12 C -0.3769(13) -0.4454(14) -0.0083(4) 0.078(5) Uani 1 d .
H12A H -0.3947(13) -0.5091(14) 0.0000(4) 0.093 Uiso 1 d R
C13 C -0.3339(14) -0.3715(14) 0.0090(4) 0.084(6) Uani 1 d .
H13A H -0.3233(14) -0.3832(14) 0.0299(4) 0.101 Uiso 1 d R
C14 C -0.3034(13) -0.2824(14) -0.0045(4) 0.081(5) Uani 1 d .
H14A H -0.2655(13) -0.2335(14) 0.0077(4) 0.097 Uiso 1 d R
C201 C -0.4728(18) -0.0706(16) -0.0428(4) 0.096(6) Uani 1 d .
H20A H -0.4766(18) -0.1343(16) -0.0329(4) 0.115 Uiso 1 d R
C202 C -0.5514(21) -0.0026(32) -0.0432(7) 0.166(15) Uani 1 d .
H20B H -0.6154(21) -0.0182(32) -0.0347(7) 0.200 Uiso 1 d R
C203 C -0.5384(35) 0.0847(35) -0.0591(8) 0.192(23) Uani 1 d .
H20C H -0.5892(35) 0.1374(35) -0.0585(8) 0.230 Uiso 1 d R
C204 C -0.4463(26) 0.1072(21) -0.0704(6) 0.132(10) Uani 1 d .
H20D H -0.4410(26) 0.1687(21) -0.0813(6) 0.158 Uiso 1 d R
C205 C -0.3690(17) 0.0352(16) -0.0688(4) 0.079(6) Uani 1 d .
C206 C -0.2695(16) 0.0499(16) -0.0824(4) 0.075(5) Uani 1 d .
C207 C -0.2388(24) 0.1396(17) -0.0951(6) 0.115(8) Uani 1 d .
H20E H -0.2813(24) 0.1990(17) -0.0971(6) 0.138 Uiso 1 d R
C208 C -0.1452(30) 0.1374(24) -0.1073(5) 0.138(12) Uani 1 d .
H20F H -0.1139(30) 0.2004(24) -0.1121(5) 0.165 Uiso 1 d R
C209 C -0.0849(18) 0.0542(22) -0.1070(5) 0.105(7) Uani 1 d .
H20G H -0.0268(18) 0.0523(22) -0.1190(5) 0.126 Uiso 1 d R
C210 C -0.1177(15) -0.0281(13) -0.0939(4) 0.075(5) Uani 1 d .
H21A H -0.0723(15) -0.0855(13) -0.0922(4) 0.090 Uiso 1 d R
C301 C -0.0975(16) -0.2909(15) -0.0776(5) 0.086(6) Uani 1 d .
H30A H -0.1447(16) -0.2971(15) -0.0950(5) 0.103 Uiso 1 d R
C302 C -0.0071(25) -0.3354(20) -0.0801(7) 0.137(10) Uani 1 d .
H30B H 0.0087(25) -0.3876(20) -0.0937(7) 0.164 Uiso 1 d R
C303 C 0.0625(22) -0.3140(20) -0.0573(10) 0.152(11) Uani 1 d .
H30C H 0.1333(22) -0.3346(20) -0.0586(10) 0.182 Uiso 1 d R
C304 C 0.0459(19) -0.2504(22) -0.0320(7) 0.138(9) Uani 1 d .
H30D H 0.0946(19) -0.2402(22) -0.0151(7) 0.166 Uiso 1 d R
C305 C -0.0537(15) -0.2106(14) -0.0336(5) 0.077(5) Uani 1 d .
C306 C -0.0881(17) -0.1394(14) -0.0119(4) 0.073(5) Uani 1 d .
C307 C -0.0324(18) -0.1221(17) 0.0147(6) 0.108(8) Uani 1 d .
H30E H 0.0289(18) -0.1594(17) 0.0213(6) 0.129 Uiso 1 d R
C308 C -0.0693(21) -0.0504(23) 0.0332(6) 0.119(9) Uani 1 d .
H30F H -0.0310(21) -0.0346(23) 0.0516(6) 0.143 Uiso 1 d R
C309 C -0.1581(18) -0.0014(17) 0.0250(4) 0.099(7) Uani 1 d .
H30G H -0.1826(18) 0.0511(17) 0.0372(4) 0.118 Uiso 1 d R
C310 C -0.2107(13) -0.0211(14) -0.0018(4) 0.076(5) Uani 1 d .
H31A H -0.2762(13) 0.0110(14) -0.0070(4) 0.092 Uiso 1 d R
C111 C -0.3827(15) -0.7117(13) -0.1640(4) 0.071(5) Uani 1 d .
C112 C -0.4734(18) -0.7462(13) -0.1541(4) 0.093(6) Uani 1 d .
H11B H -0.5250(18) -0.6970(13) -0.1501(4) 0.112 Uiso 1 d R
C113 C -0.4903(19) -0.8501(21) -0.1528(5) 0.112(7) Uani 1 d .
H11C H -0.5517(19) -0.8725(21) -0.1441(5) 0.134 Uiso 1 d R
C114 C -0.4142(27) -0.9159(17) -0.1638(6) 0.127(9) Uani 1 d .
H11D H -0.4280(27) -0.9864(17) -0.1615(6) 0.153 Uiso 1 d R
C115 C -0.3294(22) -0.8832(17) -0.1739(5) 0.108(8) Uani 1 d .
H11E H -0.2854(22) -0.9281(17) -0.1839(5) 0.129 Uiso 1 d R
C116 C -0.3129(15) -0.7811(15) -0.1734(4) 0.086(6) Uani 1 d .
H11F H -0.2483(15) -0.7508(15) -0.1778(4) 0.103 Uiso 1 d R
C121 C -0.3002(12) -0.5430(13) -0.1967(4) 0.066(5) Uani 1 d .
C122 C -0.3266(13) -0.5910(14) -0.2232(4) 0.079(5) Uani 1 d .
H12B H -0.3549(13) -0.6578(14) -0.2224(4) 0.095 Uiso 1 d R
C123 C -0.2915(18) -0.5539(21) -0.2491(5) 0.113(8) Uani 1 d .
H12C H -0.3100(18) -0.5881(21) -0.2674(5) 0.136 Uiso 1 d R
C124 C -0.2301(20) -0.4683(23) -0.2489(6) 0.116(9) Uani 1 d .
H12D H -0.2075(20) -0.4426(23) -0.2671(6) 0.139 Uiso 1 d R
C125 C -0.2056(14) -0.4209(16) -0.2237(6) 0.098(7) Uani 1 d .
H12E H -0.1686(14) -0.3586(16) -0.2252(6) 0.117 Uiso 1 d R
C126 C -0.2409(13) -0.4538(14) -0.1970(4) 0.074(5) Uani 1 d .
H12F H -0.2190(13) -0.4182(14) -0.1792(4) 0.089 Uiso 1 d R
C131 C -0.2524(14) -0.5729(11) -0.1337(3) 0.061(4) Uani 1 d .
C132 C -0.2794(14) -0.5715(11) -0.1050(5) 0.078(5) Uani 1 d .
H13B H -0.3503(14) -0.5681(11) -0.1001(5) 0.093 Uiso 1 d R
C133 C -0.2036(23) -0.5793(16) -0.0813(5) 0.105(7) Uani 1 d .
H13C H -0.2199(23) -0.5727(16) -0.0611(5) 0.126 Uiso 1 d R
C134 C -0.1045(23) -0.5877(17) -0.0861(6) 0.117(9) Uani 1 d .
H13D H -0.0572(23) -0.6028(17) -0.0693(6) 0.141 Uiso 1 d R
C135 C -0.0727(16) -0.5922(15) -0.1157(7) 0.111(8) Uani 1 d .
H13E H 0.0010(16) -0.5956(15) -0.1173(7) 0.134 Uiso 1 d R
C136 C -0.1473(15) -0.5823(12) -0.1385(4) 0.074(5) Uani 1 d .
H13F H -0.1252(15) -0.5815(12) -0.1582(4) 0.088 Uiso 1 d R
C211 C -0.6073(12) -0.5331(17) -0.2256(4) 0.080(5) Uani 1 d .
C212 C -0.5922(15) -0.5100(18) -0.2539(5) 0.111(7) Uani 1 d .
H21B H -0.5872(15) -0.4412(18) -0.2601(5) 0.133 Uiso 1 d R
C213 C -0.5880(20) -0.5858(31) -0.2749(7) 0.161(13) Uani 1 d .
H21C H -0.5862(20) -0.5738(31) -0.2958(7) 0.193 Uiso 1 d R
C214 C -0.5870(20) -0.6828(27) -0.2677(8) 0.137(13) Uani 1 d .
H21D H -0.5759(20) -0.7323(27) -0.2826(8) 0.165 Uiso 1 d R
C215 C -0.6014(16) -0.7134(21) -0.2387(7) 0.139(10) Uani 1 d .
H21E H -0.6043(16) -0.7845(21) -0.2350(7) 0.167 Uiso 1 d R
C216 C -0.6100(15) -0.6350(19) -0.2175(6) 0.115(7) Uani 1 d .
H21F H -0.6122(15) -0.6536(19) -0.1971(6) 0.138 Uiso 1 d R
C221 C -0.5709(17) -0.3225(15) -0.2107(4) 0.089(6) Uani 1 d .
C222 C -0.4666(16) -0.3081(16) -0.2180(4) 0.092(6) Uani 1 d .
H22A H -0.4157(16) -0.3595(16) -0.2131(4) 0.110 Uiso 1 d R
C223 C -0.4324(21) -0.2177(24) -0.2261(7) 0.152(12) Uani 1 d .
H22B H -0.3659(21) -0.2103(24) -0.2340(7) 0.183 Uiso 1 d R
C224 C -0.4923(26) -0.1406(28) -0.2311(7) 0.168(13) Uani 1 d .
H22C H -0.4654(26) -0.0734(28) -0.2322(7) 0.202 Uiso 1 d R
C225 C -0.5964(26) -0.1456(19) -0.2250(6) 0.148(10) Uani 1 d .
H22D H -0.6453(26) -0.0922(19) -0.2295(6) 0.178 Uiso 1 d R
C226 C -0.6381(17) -0.2418(18) -0.2156(5) 0.115(7) Uani 1 d .
H22E H -0.7111(17) -0.2504(18) -0.2137(5) 0.138 Uiso 1 d R
C231 C -0.7435(12) -0.4280(12) -0.1874(4) 0.059(4) Uani 1 d .
C232 C -0.7679(14) -0.3684(11) -0.1648(4) 0.070(5) Uani 1 d .
H23A H -0.7150(14) -0.3294(11) -0.1540(4) 0.084 Uiso 1 d R
C233 C -0.8656(16) -0.3562(14) -0.1569(4) 0.084(5) Uani 1 d .
H23B H -0.8808(16) -0.3135(14) -0.1407(4) 0.101 Uiso 1 d R
C234 C -0.9458(16) -0.4045(17) -0.1723(6) 0.102(7) Uani 1 d .
H23C H -1.0164(16) -0.4003(17) -0.1672(6) 0.123 Uiso 1 d R
C235 C -0.9222(13) -0.4638(17) -0.1942(5) 0.100(7) Uani 1 d .
H23D H -0.9764(13) -0.4920(17) -0.2074(5) 0.120 Uiso 1 d R
C236 C -0.8231(15) -0.4786(14) -0.2033(4) 0.090(6) Uani 1 d .
H23E H -0.8100(15) -0.5308(14) -0.2172(4) 0.109 Uiso 1 d R
B1 B -0.2064(27) -0.2053(21) 0.0873(9) 0.111(9) Uani 1 d .
F11 F -0.1313(13) -0.2606(12) 0.0995(5) 0.232(10) Uani 1 d .
F12 F -0.2866(14) -0.2194(11) 0.1054(4) 0.185(7) Uani 1 d .
F13 F -0.2428(14) -0.2318(13) 0.0624(4) 0.201(9) Uani 1 d .
F14 F -0.1804(12) -0.1068(11) 0.0918(3) 0.166(6) Uani 1 d .
C900 C -0.2388(34) 0.0858(23) 0.1257(8) 0.243(20) Uani 1 d .
Cl1 Cl -0.3748(13) 0.1127(9) 0.1338(4) 0.379(11) Uani 1 d .
Cl2 Cl -0.2340(13) 0.1623(8) 0.0951(3) 0.298(7) Uani 1 d .
O O 0.0720(8) -0.5617(10) -0.0136(4) 0.157(8) Uani 1 d .
F34 F -0.1986(12) -1.1063(10) -0.1638(4) 0.171(7) Uani 1 d .
F33 F -0.1340(11) -1.2524(12) -0.1466(3) 0.168(6) Uani 1 d .
F32 F -0.1101(14) -1.2090(11) -0.1919(4) 0.177(6) Uani 1 d .
F31 F -0.0279(16) -1.1285(16) -0.1551(5) 0.237(10) Uani 1 d .
F23 F -0.2779(13) -0.6662(13) 0.0106(5) 0.221(10) Uani 1 d .
Cl4 Cl -0.4919(13) -0.3058(16) -0.3134(4) 0.373(10) Uani 1 d .
Cl3 Cl -0.6947(14) -0.3086(21) -0.3132(4) 0.492(17) Uani 1 d .
B3 B -0.1224(29) -1.1750(24) -0.1644(8) 0.119(9) Uani 1 d .
C950 C -0.6016(38) -0.2546(105) -0.3283(11) 0.789(123) Uani 1 d .
F21 F -0.2637(17) -0.7883(17) -0.0182(4) 0.235(10) Uani 1 d .
F22 F -0.3990(19) -0.6975(16) -0.0170(8) 0.378(25) Uani 1 d .
B2 B -0.3211(23) -0.7304(23) -0.0051(9) 0.112(11) Uani 1 d .
F24 F -0.3562(27) -0.8027(26) 0.0107(9) 0.419(26) Uani 1 d .
O2 O -0.5133(21) -0.6508(19) -0.0680(6) 0.255(11) Uani 1 d .

loop_
_atom_type_symbol
_atom_type_description
_atom_type_scat_dispersion_real
_atom_type_scat_dispersion_imag
_atom_type_scat_source
C C 0.0033 0.0016 'International Tables Vol C Tables 4.2.6.8 and 6.1.1.4'
H H 0.0000 0.0000 'International Tables Vol C Tables 4.2.6.8 and 6.1.1.4'
B B 0.0013 0.0007 'International Tables Vol C Tables 4.2.6.8 and 6.1.1.4'
N N 0.0061 0.0033 'International Tables Vol C Tables 4.2.6.8 and 6.1.1.4'
F F 0.0171 0.0103 'International Tables Vol C Tables 4.2.6.8 and 6.1.1.4'
P P 0.1023 0.0942 'International Tables Vol C Tables 4.2.6.8 and 6.1.1.4'
Cl Cl 0.1484 0.1585 'International Tables Vol C Tables 4.2.6.8 and 6.1.1.4'
Cu Cu 0.3201 1.2651 'International Tables Vol C Tables 4.2.6.8 and 6.1.1.4'
Ru Ru -1.2594 0.8363 'International Tables Vol C Tables 4.2.6.8 and 6.1.1.4'
O O 0.0106 0.0060 'International Tables Vol C Tables 4.2.6.8 and 6.1.1.4'

loop_
_geom_angle_atom_site_label_1
_geom_angle_atom_site_label_2
_geom_angle_atom_site_label_3
_geom_angle
N32 Ru N31 79.5(6)
N32 Ru N22 88.7(5)
N31 Ru N22 95.5(6)
N32 Ru N21 94.8(6)
N31 Ru N21 171.7(6)
N22 Ru N21 78.3(7)
N32 Ru N2 171.9(5)
N31 Ru N2 95.7(6)
N22 Ru N2 98.3(5)
N21 Ru N2 90.6(5)
N32 Ru N4 93.4(5)
N31 Ru N4 88.8(5)
N22 Ru N4 175.5(5)
N21 Ru N4 97.6(6)
N2 Ru N4 79.9(5)
N3 Cu N1 78.1(5)
N3 Cu P22 112.4(4)
N1 Cu P22 112.2(4)
N3 Cu P21 120.0(3)
N1 Cu P21 108.5(3)
P22 Cu P21 118.2(2)
C211 P22 C221 106.6(10)
C211 P22 C231 105.5(8)
C221 P22 C231 105.1(8)
C211 P22 Cu 115.2(7)
C221 P22 Cu 109.6(6)
C231 P22 Cu 114.1(6)
C131 P21 C121 105.2(8)
C131 P21 C111 99.5(7)
C121 P21 C111 106.1(8)
C131 P21 Cu 117.4(6)
C121 P21 Cu 111.3(5)
C111 P21 Cu 115.9(7)
C1 N1 C4 119.8(13)
C1 N1 Cu 128.7(11)
C4 N1 Cu 109.1(10)
C2 N2 C3 118.1(13)
C2 N2 Ru 126.6(10)
C3 N2 Ru 115.3(10)
C9 N3 C5 119.8(13)
C9 N3 Cu 124.7(12)
C5 N3 Cu 113.1(10)
C14 N4 C10 119.6(13)
C14 N4 Ru 125.8(11)
C10 N4 Ru 114.1(10)
C205 N21 C201 118.7(18)
C205 N21 Ru 115.6(14)
C201 N21 Ru 125.7(15)
C206 N22 C210 117.8(15)
C206 N22 Ru 116.7(13)
C210 N22 Ru 125.4(12)
C301 N31 C305 118.1(16)
C301 N31 Ru 126.5(15)
C305 N31 Ru 115.2(13)
C310 N32 C306 117.8(16)
C310 N32 Ru 127.3(13)
C306 N32 Ru 114.2(12)
C2 C1 N1 119.4(14)
N2 C2 C1 121.9(14)
C4 C3 N2 119.8(14)
C4 C3 C10 126.1(14)
N2 C3 C10 114.0(13)
C3 C4 N1 118.7(13)
C3 C4 C5 127.2(14)
N1 C4 C5 114.0(13)
N3 C5 C6 120.4(13)
N3 C5 C4 116.8(13)
C6 C5 C4 122.5(14)
C7 C6 C5 120.8(15)
C6 C7 C8 118.4(17)
C7 C8 C9 119.1(17)
N3 C9 C8 121.4(17)
C11 C10 N4 119.8(13)
C11 C10 C3 124.7(15)
N4 C10 C3 115.3(13)
C12 C11 C10 119.0(15)
C13 C12 C11 120.4(16)
C12 C13 C14 118.5(16)
N4 C14 C13 122.2(16)
C202 C201 N21 122.8(25)
C201 C202 C203 116.2(35)
C204 C203 C202 121.7(38)
C203 C204 C205 118.5(32)
N21 C205 C204 121.5(23)
N21 C205 C206 116.0(17)
C204 C205 C206 122.4(24)
N22 C206 C207 122.3(20)
N22 C206 C205 113.0(18)
C207 C206 C205 124.7(22)
C208 C207 C206 116.0(24)
C209 C208 C207 122.7(25)
C210 C209 C208 118.2(24)
C209 C210 N22 122.9(19)
N31 C301 C302 128.5(22)
C303 C302 C301 112.5(26)
C302 C303 C304 126.8(25)
C305 C304 C303 111.9(23)
N31 C305 C304 122.2(21)
N31 C305 C306 114.9(18)
C304 C305 C306 122.8(24)
C307 C306 N32 122.6(19)
C307 C306 C305 122.3(24)
N32 C306 C305 115.1(19)
C306 C307 C308 117.8(23)
C307 C308 C309 119.6(23)
C310 C309 C308 120.4(21)
C309 C310 N32 121.8(19)
C112 C111 C116 118.4(17)
C112 C111 P21 117.5(14)
C116 C111 P21 124.0(16)
C111 C112 C113 119.0(21)
C112 C113 C114 118.2(21)
C115 C114 C113 122.8(23)
C114 C115 C116 117.3(24)
C115 C116 C111 124.1(20)
C122 C121 C126 118.4(17)
C122 C121 P21 122.7(15)
C126 C121 P21 117.8(13)
C121 C122 C123 120.1(19)
C124 C123 C122 120.9(23)
C125 C124 C123 119.4(23)
C124 C125 C126 122.0(22)
C125 C126 C121 119.1(18)
C132 C131 C136 118.1(15)
C132 C131 P21 116.5(14)
C136 C131 P21 125.1(13)
C131 C132 C133 120.9(18)
C134 C133 C132 120.4(21)
C133 C134 C135 120.8(20)
C136 C135 C134 118.0(20)
C135 C136 C131 121.7(19)
C212 C211 C216 118.4(20)
C212 C211 P22 124.7(19)
C216 C211 P22 116.3(17)
C213 C212 C211 120.4(25)
C214 C213 C212 122.0(33)
C213 C214 C215 120.9(29)
C214 C215 C216 116.4(27)
C211 C216 C215 121.4(25)
C222 C221 C226 116.8(19)
C222 C221 P22 118.5(16)
C226 C221 P22 124.7(17)
C223 C222 C221 121.4(21)
C224 C223 C222 123.5(27)
C223 C224 C225 120.1(27)
C224 C225 C226 118.8(23)
C221 C226 C225 118.8(20)
C236 C231 C232 118.2(15)
C236 C231 P22 122.0(13)
C232 C231 P22 119.8(14)
C233 C232 C231 123.4(17)
C232 C233 C234 119.8(19)
C235 C234 C233 117.1(18)
C234 C235 C236 125.5(19)
C231 C236 C235 116.1(17)
F13 B1 F11 116.3(28)
F13 B1 F12 104.8(27)
F11 B1 F12 103.7(29)
F13 B1 F14 118.8(30)
F11 B1 F14 108.0(28)
F12 B1 F14 103.2(26)
Cl2 C900 Cl1 98.1(19)
F33 B3 F34 113.3(25)
F33 B3 F32 109.5(24)
F34 B3 F32 112.7(30)
F33 B3 F31 107.1(31)
F34 B3 F31 108.5(25)
F32 B3 F31 105.3(26)
Cl3 C950 Cl4 106.7(61)
F22 B2 F23 110.0(27)
F22 B2 F24 101.7(32)
F23 B2 F24 110.9(42)
F22 B2 F21 121.6(39)
F23 B2 F21 116.5(27)
F24 B2 F21 93.1(26)

loop_
_geom_bond_atom_site_label_1
_geom_bond_atom_site_label_2
_geom_bond_distance
Ru N32 2.056(14)
Ru N31 2.031(13)
Ru N22 2.044(13)
Ru N21 2.043(14)
Ru N2 2.040(12)
Ru N4 2.071(11)
Cu N3 2.101(12)
Cu N1 2.138(12)
Cu P22 2.243(5)
Cu P21 2.243(4)
P22 C211 1.82(2)
P22 C221 1.80(2)
P22 C231 1.848(15)
P21 C131 1.82(2)
P21 C121 1.84(2)
P21 C111 1.83(2)
N1 C1 1.34(2)
N1 C4 1.36(2)
N2 C2 1.33(2)
N2 C3 1.37(2)
N3 C9 1.34(2)
N3 C5 1.32(2)
N4 C14 1.32(2)
N4 C10 1.36(2)
N21 C205 1.32(2)
N21 C201 1.38(2)
N22 C206 1.33(2)
N22 C210 1.37(2)
N31 C301 1.31(2)
N31 C305 1.36(2)
N32 C310 1.33(2)
N32 C306 1.35(2)
C1 C2 1.39(2)
C3 C4 1.40(2)
C3 C10 1.48(2)
C4 C5 1.45(2)
C5 C6 1.37(2)
C6 C7 1.36(2)
C7 C8 1.37(2)
C8 C9 1.37(2)
C10 C11 1.40(2)
C11 C12 1.38(2)
C12 C13 1.35(2)
C13 C14 1.40(2)
C201 C202 1.36(3)
C202 C203 1.38(5)
C203 C204 1.36(4)
C204 C205 1.38(3)
C205 C206 1.48(2)
C206 C207 1.39(3)
C207 C208 1.37(3)
C208 C209 1.35(3)
C209 C210 1.33(3)
C301 C302 1.32(3)
C302 C303 1.34(4)
C303 C304 1.45(4)
C304 C305 1.39(3)
C305 C306 1.46(2)
C306 C307 1.38(3)
C307 C308 1.38(3)
C308 C309 1.34(3)
C309 C310 1.37(2)
C111 C112 1.36(2)
C111 C116 1.38(2)
C112 C113 1.40(3)
C113 C114 1.43(3)
C114 C115 1.29(3)
C115 C116 1.37(2)
C121 C122 1.38(2)
C121 C126 1.41(2)
C122 C123 1.38(3)
C123 C124 1.38(3)
C124 C125 1.32(3)
C125 C126 1.39(2)
C131 C132 1.37(2)
C131 C136 1.40(2)
C132 C133 1.40(3)
C133 C134 1.32(3)
C134 C135 1.43(3)
C135 C136 1.36(2)
C211 C212 1.35(2)
C211 C216 1.40(3)
C212 C213 1.39(3)
C213 C214 1.33(4)
C214 C215 1.40(4)
C215 C216 1.43(3)
C221 C222 1.42(2)
C221 C226 1.38(2)
C222 C223 1.34(3)
C223 C224 1.29(3)
C224 C225 1.39(3)
C225 C226 1.46(3)
C231 C236 1.38(2)
C231 C232 1.35(2)
C232 C233 1.35(2)
C233 C234 1.36(3)
C234 C235 1.32(3)
C235 C236 1.39(2)
B1 F13 1.24(4)
B1 F11 1.30(3)
B1 F12 1.38(3)
B1 F14 1.36(3)
C900 Cl2 1.72(3)
C900 Cl1 1.86(4)
F34 B3 1.34(3)
F33 B3 1.32(3)
F32 B3 1.35(3)
F31 B3 1.40(3)
F23 B2 1.22(3)
Cl4 C950 1.67(9)
Cl3 C950 1.60(5)
F21 B2 1.25(3)
F22 B2 1.19(3)
B2 F24 1.30(4)
